data_7013383
loop_
_publ_author_name
'Amendola, Valeria'
'Diaz Fernandez, Yuri'
'Mangano, Carlo'
'Montalti, Marco'
'Pallavicini, Piersandro'
'Prodi, Luca'
'Zaccheroni, Nelsi'
'Zema, Michele'

_publ_section_title
;
 Double helical and monomeric Ag(i) and Zn(ii) complexes of
 1,2-cyclohexanediyl-bis(iminophenanthridine) ligands
;
_journal_issue 22
_journal_name_full 'Dalton Transactions'
_journal_page_first 4340
_journal_paper_doi 10.1039/b307285a
_journal_year 2003
_chemical_formula_sum 'C74 H66 Ag2 F6 N8 O7 S2'
_chemical_formula_weight 1573.21
_space_group_IT_number 2
_symmetry_cell_setting triclinic
_symmetry_space_group_name_Hall '-P 1'
_symmetry_space_group_name_H-M 'P -1'
_atom_sites_solution_hydrogens geom
_atom_sites_solution_primary direct
_atom_sites_solution_secondary difmap
_audit_creation_method SHELXL-97
_cell_angle_alpha 91.09(2)
_cell_angle_beta 97.00(2)
_cell_angle_gamma 105.857(18)
_cell_formula_units_Z 2
_cell_length_a 12.317(3)
_cell_length_b 16.705(4)
_cell_length_c 17.211(5)
_cell_measurement_reflns_used 25
_cell_measurement_temperature 293(2)
_cell_measurement_theta_max 10.33
_cell_measurement_theta_min 6.21
_cell_volume 3376.0(16)
_computing_cell_refinement 'CAD4 Express (Enraf Nonius, 1994)'
_computing_data_collection 'CAD4 Express (Enraf Nonius, 1994)'
_computing_data_reduction 'XCAD4 (Harms & Wocadlo, 1995)'
_computing_molecular_graphics 'Ortep-3 (Farrugia, 1997)'
_computing_publication_material 'WinGX (Farrugia, 1999)'
_computing_structure_refinement 'SHELXL-97 (Sheldrick, 1997)'
_computing_structure_solution 'SIR92 (Altomare et al, 1993)'
_diffrn_ambient_temperature 293(2)
_diffrn_measured_fraction_theta_full 0.999
_diffrn_measured_fraction_theta_max 0.999
_diffrn_measurement_device_type 'Enraf Nonius CAD4'
_diffrn_measurement_method 'non-profiled omega scans'
_diffrn_radiation_monochromator graphite
_diffrn_radiation_source 'fine-focus sealed tube'
_diffrn_radiation_type MoK\a
_diffrn_radiation_wavelength 0.71073
_diffrn_reflns_av_R_equivalents 0.0332
_diffrn_reflns_av_sigmaI/netI 0.0826
_diffrn_reflns_limit_h_max 14
_diffrn_reflns_limit_h_min -14
_diffrn_reflns_limit_k_max 19
_diffrn_reflns_limit_k_min -19
_diffrn_reflns_limit_l_max 20
_diffrn_reflns_limit_l_min 0
_diffrn_reflns_number 12288
_diffrn_reflns_theta_full 24.97
_diffrn_reflns_theta_max 24.97
_diffrn_reflns_theta_min 2.11
_diffrn_standards_decay_% 0
_diffrn_standards_interval_time 240
_diffrn_standards_number 3
_exptl_absorpt_coefficient_mu 0.721
_exptl_absorpt_correction_T_max 0.951
_exptl_absorpt_correction_T_min 0.896
_exptl_absorpt_correction_type psi-scan
_exptl_absorpt_process_details
;
'North, Philips & Mathews (1968)'
;
_exptl_crystal_colour yellow
_exptl_crystal_density_diffrn 1.548
_exptl_crystal_density_method 'not measured'
_exptl_crystal_description needle
_exptl_crystal_F_000 1604
_exptl_crystal_size_max 0.70
_exptl_crystal_size_mid 0.18
_exptl_crystal_size_min 0.07
_refine_diff_density_max 1.328
_refine_diff_density_min -0.842
_refine_diff_density_rms 0.085
_refine_ls_extinction_method none
_refine_ls_goodness_of_fit_ref 1.064
_refine_ls_hydrogen_treatment mixed
_refine_ls_matrix_type full
_refine_ls_number_parameters 894
_refine_ls_number_reflns 11855
_refine_ls_number_restraints 2
_refine_ls_restrained_S_all 1.069
_refine_ls_R_factor_all 0.1184
_refine_ls_R_factor_gt 0.0595
_refine_ls_shift/su_max 0.000
_refine_ls_shift/su_mean 0.000
_refine_ls_structure_factor_coef Fsqd
_refine_ls_weighting_details 'calc w==1/[\s^2^(Fo^2^)+(0.0386P)^2^+7.9157P], P==(Fo^2^+2Fc^2^)/3'
_refine_ls_weighting_scheme calc
_refine_ls_wR_factor_gt 0.1231
_refine_ls_wR_factor_ref 0.1440
_reflns_number_gt 7232
_reflns_number_total 11855
_reflns_threshold_expression >2sigma(I)
_cod_data_source_file b307285a.txt
_cod_data_source_block palla15
_cod_original_cell_volume 3376.0(14)
_cod_database_code 7013383

loop_
_symmetry_equiv_pos_as_xyz
'x, y, z'
'-x, -y, -z'

loop_
_atom_site_label
_atom_site_type_symbol
_atom_site_fract_x
_atom_site_fract_y
_atom_site_fract_z
_atom_site_U_iso_or_equiv
_atom_site_adp_type
_atom_site_occupancy
_atom_site_symmetry_multiplicity
_atom_site_calc_flag
_atom_site_refinement_flags
_atom_site_disorder_assembly
_atom_site_disorder_group
Ag1 Ag 0.79477(5) 0.15267(3) 0.31813(3) 0.04708(17) Uani 1 1 d . . .
Ag2 Ag 0.90135(4) 0.26125(3) 0.19196(3) 0.04762(17) Uani 1 1 d . . .
S1 S 1.14687(17) 0.54662(12) 0.37313(11) 0.0531(5) Uani 1 1 d . . .
S2 S 0.5017(3) -0.0996(2) 0.1480(2) 0.1178(11) Uani 1 1 d D . .
N1 N 1.0369(5) 0.3558(3) 0.1213(3) 0.0439(14) Uani 1 1 d . . .
N2 N 1.0643(4) 0.3130(3) 0.2748(3) 0.0390(13) Uani 1 1 d . . .
N3 N 0.8947(4) 0.2843(3) 0.3815(3) 0.0366(12) Uani 1 1 d . . .
N4 N 0.6667(4) 0.2328(3) 0.3288(3) 0.0377(13) Uani 1 1 d . . .
N5 N 0.7337(5) 0.3001(3) 0.1633(3) 0.0419(13) Uani 1 1 d . . .
N6 N 0.7623(5) 0.1490(3) 0.1275(3) 0.0439(14) Uani 1 1 d . . .
N7 N 0.8080(5) 0.0382(3) 0.2467(3) 0.0439(14) Uani 1 1 d . . .
N8 N 0.7362(4) 0.0315(3) 0.3925(3) 0.0421(13) Uani 1 1 d . . .
F1 F 1.1434(7) 0.6989(4) 0.3479(4) 0.135(3) Uani 1 1 d . . .
F2 F 1.2702(6) 0.6886(3) 0.4398(3) 0.113(2) Uani 1 1 d . . .
F3 F 1.2920(7) 0.6699(4) 0.3212(4) 0.152(3) Uani 1 1 d . . .
F4 F 0.3982(10) -0.2265(6) 0.2113(6) 0.212(5) Uani 1 1 d . . .
F5 F 0.2971(6) -0.1391(6) 0.1700(6) 0.177(4) Uani 1 1 d . . .
F6 F 0.3507(7) -0.2130(5) 0.0766(5) 0.173(3) Uani 1 1 d . . .
O1 O 1.0861(5) 0.5240(3) 0.2966(3) 0.0699(16) Uani 1 1 d . . .
O2 O 1.0800(5) 0.5457(4) 0.4351(4) 0.0864(19) Uani 1 1 d . . .
O3 O 1.2400(5) 0.5106(4) 0.3907(3) 0.0741(16) Uani 1 1 d . . .
O4 O 0.5840(6) -0.1466(6) 0.1394(5) 0.135(3) Uani 1 1 d . . .
O5 O 0.5189(7) -0.0630(6) 0.2317(4) 0.157(4) Uani 1 1 d D . .
O6 O 0.4741(7) -0.0509(5) 0.0872(5) 0.131(3) Uani 1 1 d . . .
O7 O 1.0289(7) 0.1372(5) 0.7495(5) 0.121(3) Uani 1 1 d . . .
C1 C 1.0222(6) 0.3747(4) 0.0427(4) 0.0473(18) Uani 1 1 d . . .
C2 C 0.9212(7) 0.3323(5) -0.0037(4) 0.0553(19) Uani 1 1 d . . .
H2 H 0.8656 0.2930 0.0178 0.066 Uiso 1 1 calc R . .
C3 C 0.9042(7) 0.3489(5) -0.0808(5) 0.063(2) Uani 1 1 d . . .
H3 H 0.8365 0.3213 -0.1119 0.076 Uiso 1 1 calc R . .
C4 C 0.9889(8) 0.4073(6) -0.1132(5) 0.069(2) Uani 1 1 d . . .
H4 H 0.9777 0.4174 -0.1661 0.082 Uiso 1 1 calc R . .
C5 C 1.0858(7) 0.4489(5) -0.0690(5) 0.062(2) Uani 1 1 d . . .
H5 H 1.1403 0.4877 -0.0920 0.075 Uiso 1 1 calc R . .
C6 C 1.1076(6) 0.4355(4) 0.0111(4) 0.0488(18) Uani 1 1 d . . .
C7 C 1.2060(6) 0.4812(4) 0.0622(4) 0.0459(17) Uani 1 1 d . . .
C8 C 1.2952(7) 0.5450(5) 0.0368(5) 0.064(2) Uani 1 1 d . . .
H8 H 1.2941 0.5543 -0.0164 0.076 Uiso 1 1 calc R . .
C9 C 1.3819(7) 0.5925(5) 0.0888(5) 0.067(2) Uani 1 1 d . . .
H9 H 1.4382 0.6348 0.0710 0.080 Uiso 1 1 calc R . .
C10 C 1.3868(7) 0.5786(5) 0.1672(5) 0.060(2) Uani 1 1 d . . .
H10 H 1.4461 0.6121 0.2023 0.073 Uiso 1 1 calc R . .
C11 C 1.3056(6) 0.5161(4) 0.1947(4) 0.0515(19) Uani 1 1 d . . .
H11 H 1.3103 0.5071 0.2480 0.062 Uiso 1 1 calc R . .
C12 C 1.2147(6) 0.4654(4) 0.1422(4) 0.0403(16) Uani 1 1 d . . .
C13 C 1.1270(6) 0.3974(4) 0.1674(4) 0.0394(16) Uani 1 1 d . . .
C14 C 1.1388(5) 0.3703(4) 0.2487(4) 0.0388(15) Uani 1 1 d . . .
H14 H 1.2044 0.3969 0.2823 0.047 Uiso 1 1 calc R . .
C15 C 1.0912(5) 0.2913(4) 0.3564(4) 0.0417(16) Uani 1 1 d . . .
H15 H 1.1703 0.3225 0.3745 0.050 Uiso 1 1 calc R . .
C16 C 1.0835(6) 0.1998(4) 0.3617(4) 0.0497(18) Uani 1 1 d . . .
H16A H 1.1346 0.1853 0.3287 0.060 Uiso 1 1 calc R . .
H16B H 1.0066 0.1669 0.3424 0.060 Uiso 1 1 calc R . .
C17 C 1.1149(7) 0.1792(5) 0.4458(5) 0.069(2) Uani 1 1 d . . .
H17A H 1.1934 0.2091 0.4641 0.082 Uiso 1 1 calc R . .
H17B H 1.1073 0.1199 0.4481 0.082 Uiso 1 1 calc R . .
C18 C 1.0366(7) 0.2037(6) 0.4985(5) 0.071(3) Uani 1 1 d . . .
H18A H 0.9588 0.1706 0.4826 0.085 Uiso 1 1 calc R . .
H18B H 1.0587 0.1924 0.5524 0.085 Uiso 1 1 calc R . .
C19 C 1.0437(6) 0.2951(5) 0.4932(4) 0.058(2) Uani 1 1 d . . .
H19A H 1.1200 0.3277 0.5142 0.069 Uiso 1 1 calc R . .
H19B H 0.9914 0.3086 0.5256 0.069 Uiso 1 1 calc R . .
C20 C 1.0159(5) 0.3200(4) 0.4098(4) 0.0416(16) Uani 1 1 d . . .
H20 H 1.0334 0.3809 0.4102 0.050 Uiso 1 1 calc R . .
C21 C 0.8320(5) 0.3310(4) 0.3913(4) 0.0388(15) Uani 1 1 d . . .
H21 H 0.8656 0.3834 0.4161 0.047 Uiso 1 1 calc R . .
C22 C 0.7077(5) 0.3068(4) 0.3654(3) 0.0349(15) Uani 1 1 d . . .
C23 C 0.6407(6) 0.3629(4) 0.3776(4) 0.0440(17) Uani 1 1 d . . .
C24 C 0.6851(6) 0.4402(5) 0.4196(4) 0.0509(18) Uani 1 1 d . . .
H24 H 0.7611 0.4564 0.4416 0.061 Uiso 1 1 calc R . .
C25 C 0.6180(8) 0.4922(5) 0.4288(5) 0.064(2) Uani 1 1 d . . .
H25 H 0.6487 0.5434 0.4563 0.077 Uiso 1 1 calc R . .
C26 C 0.5041(8) 0.4679(6) 0.3967(5) 0.071(2) Uani 1 1 d . . .
H26 H 0.4589 0.5035 0.4025 0.085 Uiso 1 1 calc R . .
C27 C 0.4584(7) 0.3937(6) 0.3573(5) 0.065(2) Uani 1 1 d . . .
H27 H 0.3815 0.3784 0.3372 0.078 Uiso 1 1 calc R . .
C28 C 0.5243(6) 0.3386(5) 0.3457(4) 0.0457(17) Uani 1 1 d . . .
C29 C 0.4791(6) 0.2579(5) 0.3039(4) 0.0499(18) Uani 1 1 d . . .
C30 C 0.3668(7) 0.2268(6) 0.2680(5) 0.072(3) Uani 1 1 d . . .
H30 H 0.3168 0.2593 0.2700 0.086 Uiso 1 1 calc R . .
C31 C 0.3289(7) 0.1501(7) 0.2304(6) 0.082(3) Uani 1 1 d . . .
H31 H 0.2533 0.1306 0.2080 0.099 Uiso 1 1 calc R . .
C32 C 0.4016(7) 0.1009(6) 0.2251(5) 0.068(2) Uani 1 1 d . . .
H32 H 0.3748 0.0490 0.1983 0.082 Uiso 1 1 calc R . .
C33 C 0.5127(6) 0.1276(4) 0.2589(4) 0.0500(18) Uani 1 1 d . . .
H33 H 0.5609 0.0938 0.2557 0.060 Uiso 1 1 calc R . .
C34 C 0.5534(6) 0.2067(4) 0.2983(4) 0.0396(16) Uani 1 1 d . . .
C35 C 0.7220(6) 0.3771(4) 0.1842(4) 0.0404(16) Uani 1 1 d . . .
C36 C 0.8160(6) 0.4340(4) 0.2285(4) 0.0461(18) Uani 1 1 d . . .
H36 H 0.8835 0.4195 0.2408 0.055 Uiso 1 1 calc R . .
C37 C 0.8092(7) 0.5103(5) 0.2535(4) 0.056(2) Uani 1 1 d . . .
H37 H 0.8711 0.5473 0.2836 0.067 Uiso 1 1 calc R . .
C38 C 0.7083(8) 0.5321(5) 0.2334(5) 0.074(3) Uani 1 1 d . . .
H38 H 0.7034 0.5841 0.2502 0.089 Uiso 1 1 calc R . .
C39 C 0.6170(7) 0.4787(5) 0.1897(5) 0.064(2) Uani 1 1 d . . .
H39 H 0.5508 0.4948 0.1768 0.077 Uiso 1 1 calc R . .
C40 C 0.6210(6) 0.3996(5) 0.1636(4) 0.0484(18) Uani 1 1 d . . .
C41 C 0.5265(6) 0.3395(5) 0.1177(4) 0.0504(18) Uani 1 1 d . . .
C42 C 0.4226(7) 0.3556(6) 0.0932(5) 0.075(3) Uani 1 1 d . . .
H42 H 0.4114 0.4064 0.1076 0.090 Uiso 1 1 calc R . .
C43 C 0.3382(8) 0.2981(7) 0.0487(6) 0.092(3) Uani 1 1 d . . .
H43 H 0.2698 0.3101 0.0326 0.111 Uiso 1 1 calc R . .
C44 C 0.3513(7) 0.2213(7) 0.0266(5) 0.087(3) Uani 1 1 d . . .
H44 H 0.2923 0.1826 -0.0043 0.104 Uiso 1 1 calc R . .
C45 C 0.4519(7) 0.2025(6) 0.0504(5) 0.073(3) Uani 1 1 d . . .
H45 H 0.4611 0.1511 0.0360 0.088 Uiso 1 1 calc R . .
C46 C 0.5406(6) 0.2619(5) 0.0969(4) 0.0484(18) Uani 1 1 d . . .
C47 C 0.6482(6) 0.2457(4) 0.1225(4) 0.0420(17) Uani 1 1 d . . .
C48 C 0.6669(6) 0.1627(4) 0.1064(4) 0.0454(17) Uani 1 1 d . . .
H48 H 0.6075 0.1202 0.0804 0.054 Uiso 1 1 calc R . .
C49 C 0.7704(6) 0.0643(4) 0.1066(4) 0.0491(18) Uani 1 1 d . . .
H49 H 0.6939 0.0253 0.1009 0.059 Uiso 1 1 calc R . .
C50 C 0.8178(8) 0.0651(5) 0.0278(4) 0.067(2) Uani 1 1 d . . .
H50A H 0.8078 0.0081 0.0092 0.080 Uiso 1 1 calc R . .
H50B H 0.7739 0.0899 -0.0102 0.080 Uiso 1 1 calc R . .
C51 C 0.9406(8) 0.1118(6) 0.0323(5) 0.073(3) Uani 1 1 d . . .
H51A H 0.9498 0.1704 0.0446 0.087 Uiso 1 1 calc R . .
H51B H 0.9658 0.1069 -0.0184 0.087 Uiso 1 1 calc R . .
C52 C 1.0135(7) 0.0798(6) 0.0930(5) 0.068(2) Uani 1 1 d . . .
H52A H 1.0917 0.1138 0.0964 0.082 Uiso 1 1 calc R . .
H52B H 1.0112 0.0231 0.0778 0.082 Uiso 1 1 calc R . .
C53 C 0.9722(6) 0.0816(5) 0.1736(4) 0.0522(19) Uani 1 1 d . . .
H53A H 1.0167 0.0562 0.2108 0.063 Uiso 1 1 calc R . .
H53B H 0.9843 0.1390 0.1920 0.063 Uiso 1 1 calc R . .
C54 C 0.8463(6) 0.0351(4) 0.1701(4) 0.0486(18) Uani 1 1 d . . .
H54 H 0.8389 -0.0236 0.1565 0.058 Uiso 1 1 calc R . .
C55 C 0.7754(6) -0.0304(4) 0.2781(4) 0.0479(18) Uani 1 1 d . . .
H55 H 0.7799 -0.0785 0.2522 0.057 Uiso 1 1 calc R . .
C56 C 0.7302(6) -0.0378(4) 0.3548(4) 0.0455(17) Uani 1 1 d . . .
C57 C 0.6818(6) -0.1191(4) 0.3833(4) 0.0489(18) Uani 1 1 d . . .
C58 C 0.6747(8) -0.1945(5) 0.3413(5) 0.075(3) Uani 1 1 d . . .
H58 H 0.7057 -0.1932 0.2946 0.090 Uiso 1 1 calc R . .
C59 C 0.6221(9) -0.2692(5) 0.3698(6) 0.086(3) Uani 1 1 d . . .
H59 H 0.6191 -0.3183 0.3423 0.103 Uiso 1 1 calc R . .
C60 C 0.5739(8) -0.2734(5) 0.4374(5) 0.071(2) Uani 1 1 d . . .
H60 H 0.5370 -0.3249 0.4546 0.085 Uiso 1 1 calc R . .
C61 C 0.5798(6) -0.2023(5) 0.4796(5) 0.060(2) Uani 1 1 d . . .
H61 H 0.5474 -0.2056 0.5259 0.072 Uiso 1 1 calc R . .
C62 C 0.6348(6) -0.1233(4) 0.4536(4) 0.0462(17) Uani 1 1 d . . .
C63 C 0.6427(6) -0.0459(4) 0.4965(4) 0.0439(17) Uani 1 1 d . . .
C64 C 0.6013(6) -0.0422(5) 0.5681(4) 0.056(2) Uani 1 1 d . . .
H64 H 0.5680 -0.0914 0.5909 0.068 Uiso 1 1 calc R . .
C65 C 0.6089(7) 0.0324(5) 0.6052(5) 0.063(2) Uani 1 1 d . . .
H65 H 0.5803 0.0335 0.6526 0.075 Uiso 1 1 calc R . .
C66 C 0.6591(6) 0.1070(5) 0.5724(5) 0.058(2) Uani 1 1 d . . .
H66 H 0.6640 0.1577 0.5979 0.070 Uiso 1 1 calc R . .
C67 C 0.7012(6) 0.1054(4) 0.5026(4) 0.0498(18) Uani 1 1 d . . .
H67 H 0.7350 0.1551 0.4808 0.060 Uiso 1 1 calc R . .
C68 C 0.6939(5) 0.0293(4) 0.4636(4) 0.0396(16) Uani 1 1 d . . .
C69 C 1.2184(10) 0.6563(6) 0.3697(6) 0.084(3) Uani 1 1 d . . .
C70 C 0.3734(10) -0.1752(10) 0.1550(11) 0.255(15) Uani 1 1 d D . .
C71 C 0.9307(11) 0.0420(8) 0.6441(8) 0.136(5) Uani 1 1 d . . .
H71A H 0.8979 0.0513 0.5928 0.204 Uiso 1 1 calc R . .
H71B H 0.8878 -0.0104 0.6607 0.204 Uiso 1 1 calc R . .
H71C H 1.0081 0.0412 0.6428 0.204 Uiso 1 1 calc R . .
C72 C 0.9283(11) 0.1084(9) 0.6988(8) 0.134(5) Uani 1 1 d . . .
H72A H 0.9140 0.1544 0.6695 0.161 Uiso 1 1 calc R . .
H72B H 0.8659 0.0883 0.7292 0.161 Uiso 1 1 calc R . .
C73 C 1.0361(15) 0.2041(11) 0.7992(9) 0.172(7) Uani 1 1 d . . .
H73A H 0.9723 0.1897 0.8292 0.206 Uiso 1 1 calc R . .
H73B H 1.0281 0.2503 0.7679 0.206 Uiso 1 1 calc R . .
C74 C 1.1362(14) 0.2307(10) 0.8514(10) 0.185(8) Uani 1 1 d . . .
H74A H 1.1236 0.2624 0.8949 0.278 Uiso 1 1 calc R . .
H74B H 1.1952 0.2649 0.8252 0.278 Uiso 1 1 calc R . .
H74C H 1.1588 0.1831 0.8702 0.278 Uiso 1 1 calc R . .

loop_
_atom_site_aniso_label
_atom_site_aniso_U_11
_atom_site_aniso_U_22
_atom_site_aniso_U_33
_atom_site_aniso_U_23
_atom_site_aniso_U_13
_atom_site_aniso_U_12
Ag1 0.0506(3) 0.0367(3) 0.0584(4) 0.0062(3) 0.0157(3) 0.0156(3)
Ag2 0.0387(3) 0.0509(3) 0.0524(4) 0.0075(3) 0.0028(3) 0.0119(3)
S1 0.0632(13) 0.0466(11) 0.0492(12) 0.0028(9) 0.0120(10) 0.0128(9)
S2 0.102(2) 0.124(3) 0.135(3) 0.037(2) 0.039(2) 0.032(2)
N1 0.046(3) 0.044(3) 0.045(4) 0.010(3) 0.011(3) 0.017(3)
N2 0.034(3) 0.048(3) 0.035(3) 0.007(3) 0.006(2) 0.010(3)
N3 0.034(3) 0.039(3) 0.038(3) 0.007(2) 0.007(2) 0.012(3)
N4 0.034(3) 0.045(3) 0.036(3) 0.010(3) 0.007(2) 0.014(3)
N5 0.045(3) 0.050(3) 0.034(3) 0.012(3) 0.007(3) 0.018(3)
N6 0.045(3) 0.044(3) 0.042(3) 0.002(3) 0.003(3) 0.014(3)
N7 0.051(4) 0.043(3) 0.044(3) 0.006(3) 0.011(3) 0.022(3)
N8 0.043(3) 0.037(3) 0.045(4) 0.007(3) 0.005(3) 0.009(3)
F1 0.187(7) 0.072(4) 0.158(6) 0.028(4) 0.003(5) 0.060(5)
F2 0.163(6) 0.063(3) 0.086(4) -0.010(3) 0.003(4) -0.010(4)
F3 0.186(7) 0.103(5) 0.149(6) 0.022(4) 0.103(6) -0.026(5)
F4 0.278(13) 0.174(8) 0.208(10) 0.123(8) 0.091(9) 0.069(8)
F5 0.097(5) 0.195(8) 0.242(10) -0.022(7) 0.069(6) 0.025(5)
F6 0.168(7) 0.155(7) 0.163(7) -0.053(6) -0.020(6) 0.012(6)
O1 0.074(4) 0.076(4) 0.055(3) -0.009(3) -0.013(3) 0.025(3)
O2 0.100(5) 0.079(4) 0.087(4) 0.010(3) 0.059(4) 0.017(4)
O3 0.081(4) 0.082(4) 0.069(4) 0.006(3) -0.004(3) 0.044(3)
O4 0.097(6) 0.203(9) 0.123(6) -0.060(6) -0.002(5) 0.084(6)
O5 0.131(7) 0.218(10) 0.123(7) -0.127(7) -0.043(5) 0.082(7)
O6 0.140(7) 0.119(6) 0.119(6) 0.072(5) -0.004(5) 0.015(5)
O7 0.123(7) 0.118(6) 0.131(7) -0.014(5) -0.007(6) 0.061(6)
C1 0.059(5) 0.050(4) 0.042(4) 0.010(4) 0.010(4) 0.030(4)
C2 0.062(5) 0.059(5) 0.047(5) 0.005(4) 0.006(4) 0.021(4)
C3 0.076(6) 0.074(6) 0.046(5) 0.003(4) 0.003(4) 0.033(5)
C4 0.093(7) 0.091(7) 0.038(5) 0.014(5) 0.014(5) 0.048(6)
C5 0.067(6) 0.079(6) 0.047(5) 0.013(4) 0.017(4) 0.026(5)
C6 0.063(5) 0.054(4) 0.041(4) 0.018(4) 0.023(4) 0.029(4)
C7 0.049(4) 0.050(4) 0.048(4) 0.012(4) 0.020(4) 0.025(4)
C8 0.072(6) 0.070(6) 0.062(5) 0.033(5) 0.040(5) 0.027(5)
C9 0.056(5) 0.057(5) 0.085(7) 0.019(5) 0.025(5) 0.005(4)
C10 0.053(5) 0.058(5) 0.073(6) 0.009(4) 0.021(4) 0.014(4)
C11 0.051(4) 0.053(4) 0.056(5) 0.010(4) 0.018(4) 0.018(4)
C12 0.042(4) 0.044(4) 0.043(4) 0.006(3) 0.019(3) 0.019(3)
C13 0.042(4) 0.041(4) 0.041(4) 0.006(3) 0.014(3) 0.017(3)
C14 0.032(4) 0.046(4) 0.040(4) 0.005(3) 0.007(3) 0.013(3)
C15 0.033(4) 0.055(4) 0.036(4) 0.012(3) 0.005(3) 0.011(3)
C16 0.042(4) 0.054(4) 0.060(5) 0.013(4) 0.008(4) 0.024(4)
C17 0.071(6) 0.073(6) 0.073(6) 0.027(5) 0.003(5) 0.039(5)
C18 0.068(6) 0.101(7) 0.048(5) 0.038(5) 0.008(4) 0.028(5)
C19 0.043(4) 0.091(6) 0.040(4) 0.002(4) 0.008(3) 0.020(4)
C20 0.037(4) 0.047(4) 0.040(4) 0.003(3) 0.003(3) 0.011(3)
C21 0.039(4) 0.041(4) 0.039(4) 0.004(3) 0.009(3) 0.013(3)
C22 0.037(4) 0.044(4) 0.028(4) 0.009(3) 0.009(3) 0.014(3)
C23 0.048(4) 0.054(4) 0.037(4) 0.006(3) 0.010(3) 0.024(4)
C24 0.054(5) 0.060(5) 0.046(4) 0.001(4) 0.003(4) 0.030(4)
C25 0.089(7) 0.064(5) 0.054(5) -0.003(4) 0.013(5) 0.047(5)
C26 0.083(7) 0.082(7) 0.068(6) 0.006(5) 0.020(5) 0.053(6)
C27 0.049(5) 0.101(7) 0.059(5) 0.019(5) 0.015(4) 0.040(5)
C28 0.046(4) 0.064(5) 0.038(4) 0.015(4) 0.020(3) 0.027(4)
C29 0.041(4) 0.068(5) 0.047(4) 0.018(4) 0.014(3) 0.021(4)
C30 0.040(5) 0.088(7) 0.087(7) 0.013(6) 0.007(5) 0.018(5)
C31 0.030(4) 0.116(8) 0.087(7) 0.006(6) -0.007(4) 0.002(5)
C32 0.050(5) 0.077(6) 0.064(6) -0.002(5) -0.005(4) 0.000(5)
C33 0.047(4) 0.049(4) 0.051(5) 0.002(4) 0.008(4) 0.007(4)
C34 0.040(4) 0.055(4) 0.027(4) 0.016(3) 0.015(3) 0.015(3)
C35 0.048(4) 0.041(4) 0.037(4) 0.014(3) 0.016(3) 0.014(3)
C36 0.057(5) 0.047(4) 0.041(4) 0.008(3) 0.015(4) 0.021(4)
C37 0.065(5) 0.050(5) 0.053(5) -0.002(4) 0.015(4) 0.012(4)
C38 0.082(7) 0.058(5) 0.090(7) -0.007(5) 0.017(6) 0.030(5)
C39 0.064(5) 0.071(6) 0.072(6) 0.005(5) 0.013(5) 0.039(5)
C40 0.053(5) 0.060(5) 0.042(4) 0.012(4) 0.015(4) 0.028(4)
C41 0.048(4) 0.068(5) 0.043(4) 0.011(4) 0.009(4) 0.028(4)
C42 0.067(6) 0.104(7) 0.068(6) 0.001(5) 0.000(5) 0.053(6)
C43 0.070(7) 0.131(9) 0.088(7) -0.017(7) -0.021(6) 0.064(7)
C44 0.057(6) 0.114(8) 0.083(7) -0.030(6) -0.025(5) 0.033(6)
C45 0.063(6) 0.090(7) 0.072(6) -0.011(5) -0.011(5) 0.040(5)
C46 0.043(4) 0.065(5) 0.039(4) 0.005(4) 0.001(3) 0.021(4)
C47 0.044(4) 0.054(4) 0.034(4) 0.006(3) 0.009(3) 0.022(4)
C48 0.043(4) 0.055(4) 0.038(4) 0.000(3) -0.002(3) 0.016(4)
C49 0.049(4) 0.051(4) 0.047(4) -0.007(3) 0.003(3) 0.016(4)
C50 0.102(7) 0.065(5) 0.044(5) -0.006(4) 0.003(5) 0.045(5)
C51 0.098(7) 0.079(6) 0.060(6) 0.015(5) 0.041(5) 0.040(6)
C52 0.073(6) 0.083(6) 0.064(6) 0.005(5) 0.021(5) 0.043(5)
C53 0.055(5) 0.062(5) 0.049(5) 0.003(4) 0.010(4) 0.031(4)
C54 0.060(5) 0.043(4) 0.049(4) 0.004(3) 0.008(4) 0.024(4)
C55 0.058(5) 0.037(4) 0.054(5) 0.003(3) 0.011(4) 0.021(3)
C56 0.041(4) 0.042(4) 0.053(5) 0.007(4) 0.005(3) 0.011(3)
C57 0.060(5) 0.038(4) 0.049(5) -0.003(3) 0.005(4) 0.016(4)
C58 0.108(7) 0.041(5) 0.079(6) 0.005(4) 0.030(5) 0.018(5)
C59 0.128(9) 0.037(5) 0.092(7) -0.005(5) 0.024(7) 0.017(5)
C60 0.092(7) 0.035(4) 0.080(7) 0.007(4) 0.009(5) 0.008(4)
C61 0.061(5) 0.051(5) 0.065(5) 0.015(4) 0.006(4) 0.012(4)
C62 0.043(4) 0.044(4) 0.052(5) 0.012(3) 0.002(3) 0.015(3)
C63 0.041(4) 0.042(4) 0.048(4) 0.009(3) 0.006(3) 0.009(3)
C64 0.065(5) 0.044(4) 0.058(5) 0.014(4) 0.012(4) 0.009(4)
C65 0.065(5) 0.063(5) 0.054(5) 0.002(4) 0.016(4) 0.005(4)
C66 0.063(5) 0.049(5) 0.061(5) 0.000(4) 0.018(4) 0.011(4)
C67 0.055(5) 0.041(4) 0.051(5) 0.003(3) 0.008(4) 0.007(3)
C68 0.036(4) 0.042(4) 0.037(4) 0.003(3) 0.001(3) 0.006(3)
C69 0.125(9) 0.062(6) 0.062(6) 0.006(5) 0.024(6) 0.015(6)
C70 0.099(12) 0.32(3) 0.32(3) -0.25(3) -0.104(16) 0.088(16)
C71 0.158(12) 0.103(9) 0.137(12) 0.026(9) -0.041(10) 0.045(9)
C72 0.109(10) 0.149(13) 0.146(12) -0.025(10) -0.024(9) 0.059(10)
C73 0.208(18) 0.206(17) 0.127(12) -0.062(12) -0.024(12) 0.126(15)
C74 0.193(17) 0.186(16) 0.178(16) -0.074(13) -0.061(14) 0.099(14)

loop_
_atom_type_symbol
_atom_type_description
_atom_type_scat_dispersion_real
_atom_type_scat_dispersion_imag
_atom_type_scat_source
C C 0.0033 0.0016 'International Tables Vol C Tables 4.2.6.8 and 6.1.1.4'
H H 0.0000 0.0000 'International Tables Vol C Tables 4.2.6.8 and 6.1.1.4'
Ag Ag -0.8971 1.1015 'International Tables Vol C Tables 4.2.6.8 and 6.1.1.4'
F F 0.0171 0.0103 'International Tables Vol C Tables 4.2.6.8 and 6.1.1.4'
N N 0.0061 0.0033 'International Tables Vol C Tables 4.2.6.8 and 6.1.1.4'
O O 0.0106 0.0060 'International Tables Vol C Tables 4.2.6.8 and 6.1.1.4'
S S 0.1246 0.1234 'International Tables Vol C Tables 4.2.6.8 and 6.1.1.4'

loop_
_geom_angle_atom_site_label_1
_geom_angle_atom_site_label_2
_geom_angle_atom_site_label_3
_geom_angle
_geom_angle_site_symmetry_1
_geom_angle_site_symmetry_3
_geom_angle_publ_flag
N7 Ag1 N4 139.54(19) . . ?
N7 Ag1 N3 146.02(18) . . ?
N4 Ag1 N3 70.69(18) . . ?
N7 Ag1 N8 71.57(19) . . ?
N4 Ag1 N8 107.61(18) . . ?
N3 Ag1 N8 120.92(18) . . ?
N7 Ag1 Ag2 88.15(14) . . ?
N4 Ag1 Ag2 91.08(12) . . ?
N3 Ag1 Ag2 73.60(12) . . ?
N8 Ag1 Ag2 159.07(14) . . ?
N2 Ag2 N6 150.54(19) . . ?
N2 Ag2 N5 134.4(2) . . ?
N6 Ag2 N5 71.3(2) . . ?
N2 Ag2 N1 71.87(19) . . ?
N6 Ag2 N1 121.18(19) . . ?
N5 Ag2 N1 104.41(18) . . ?
N2 Ag2 Ag1 90.76(13) . . ?
N6 Ag2 Ag1 73.27(14) . . ?
N5 Ag2 Ag1 89.22(13) . . ?
N1 Ag2 Ag1 162.49(14) . . ?
O2 S1 O1 116.4(4) . . ?
O2 S1 O3 114.5(4) . . ?
O1 S1 O3 114.1(3) . . ?
O2 S1 C69 102.5(4) . . ?
O1 S1 C69 104.1(4) . . ?
O3 S1 C69 102.7(5) . . ?
O6 S2 O4 119.7(6) . . ?
O6 S2 O5 117.8(6) . . ?
O4 S2 O5 109.8(5) . . ?
O6 S2 C70 104.3(8) . . ?
O4 S2 C70 105.0(7) . . ?
O5 S2 C70 96.2(7) . . ?
C13 N1 C1 119.8(6) . . ?
C13 N1 Ag2 112.1(4) . . ?
C1 N1 Ag2 127.7(5) . . ?
C14 N2 C15 116.6(5) . . ?
C14 N2 Ag2 115.3(4) . . ?
C15 N2 Ag2 128.0(4) . . ?
C21 N3 C20 115.3(5) . . ?
C21 N3 Ag1 113.7(4) . . ?
C20 N3 Ag1 130.9(4) . . ?
C22 N4 C34 119.3(5) . . ?
C22 N4 Ag1 117.1(4) . . ?
C34 N4 Ag1 123.5(4) . . ?
C47 N5 C35 119.2(6) . . ?
C47 N5 Ag2 116.8(4) . . ?
C35 N5 Ag2 124.0(5) . . ?
C48 N6 C49 116.0(6) . . ?
C48 N6 Ag2 115.1(5) . . ?
C49 N6 Ag2 128.9(4) . . ?
C55 N7 C54 116.7(6) . . ?
C55 N7 Ag1 114.8(5) . . ?
C54 N7 Ag1 128.5(4) . . ?
C56 N8 C68 119.4(6) . . ?
C56 N8 Ag1 113.7(4) . . ?
C68 N8 Ag1 126.0(4) . . ?
C73 O7 C72 116.2(11) . . ?
C2 C1 N1 118.2(7) . . ?
C2 C1 C6 120.9(7) . . ?
N1 C1 C6 120.9(7) . . ?
C3 C2 C1 119.8(8) . . ?
C3 C2 H2 120.1 . . ?
C1 C2 H2 120.1 . . ?
C2 C3 C4 119.9(8) . . ?
C2 C3 H3 120.1 . . ?
C4 C3 H3 120.1 . . ?
C5 C4 C3 120.8(8) . . ?
C5 C4 H4 119.6 . . ?
C3 C4 H4 119.6 . . ?
C4 C5 C6 122.0(8) . . ?
C4 C5 H5 119.0 . . ?
C6 C5 H5 119.0 . . ?
C5 C6 C1 116.6(7) . . ?
C5 C6 C7 124.5(7) . . ?
C1 C6 C7 118.9(6) . . ?
C12 C7 C8 117.6(7) . . ?
C12 C7 C6 119.0(6) . . ?
C8 C7 C6 123.3(7) . . ?
C9 C8 C7 121.2(7) . . ?
C9 C8 H8 119.4 . . ?
C7 C8 H8 119.4 . . ?
C8 C9 C10 120.5(8) . . ?
C8 C9 H9 119.8 . . ?
C10 C9 H9 119.8 . . ?
C11 C10 C9 120.8(8) . . ?
C11 C10 H10 119.6 . . ?
C9 C10 H10 119.6 . . ?
C10 C11 C12 120.2(7) . . ?
C10 C11 H11 119.9 . . ?
C12 C11 H11 119.9 . . ?
C7 C12 C11 119.5(6) . . ?
C7 C12 C13 117.6(6) . . ?
C11 C12 C13 122.8(6) . . ?
N1 C13 C12 123.4(6) . . ?
N1 C13 C14 116.2(6) . . ?
C12 C13 C14 120.3(6) . . ?
N2 C14 C13 123.4(6) . . ?
N2 C14 H14 118.3 . . ?
C13 C14 H14 118.3 . . ?
N2 C15 C16 111.8(6) . . ?
N2 C15 C20 110.4(5) . . ?
C16 C15 C20 112.5(5) . . ?
N2 C15 H15 107.3 . . ?
C16 C15 H15 107.3 . . ?
C20 C15 H15 107.3 . . ?
C15 C16 C17 111.1(6) . . ?
C15 C16 H16A 109.4 . . ?
C17 C16 H16A 109.4 . . ?
C15 C16 H16B 109.4 . . ?
C17 C16 H16B 109.4 . . ?
H16A C16 H16B 108.0 . . ?
C16 C17 C18 109.8(6) . . ?
C16 C17 H17A 109.7 . . ?
C18 C17 H17A 109.7 . . ?
C16 C17 H17B 109.7 . . ?
C18 C17 H17B 109.7 . . ?
H17A C17 H17B 108.2 . . ?
C19 C18 C17 110.4(6) . . ?
C19 C18 H18A 109.6 . . ?
C17 C18 H18A 109.6 . . ?
C19 C18 H18B 109.6 . . ?
C17 C18 H18B 109.6 . . ?
H18A C18 H18B 108.1 . . ?
C18 C19 C20 113.6(6) . . ?
C18 C19 H19A 108.8 . . ?
C20 C19 H19A 108.8 . . ?
C18 C19 H19B 108.8 . . ?
C20 C19 H19B 108.8 . . ?
H19A C19 H19B 107.7 . . ?
N3 C20 C19 110.5(5) . . ?
N3 C20 C15 111.3(5) . . ?
C19 C20 C15 109.1(5) . . ?
N3 C20 H20 108.6 . . ?
C19 C20 H20 108.6 . . ?
C15 C20 H20 108.6 . . ?
N3 C21 C22 123.4(6) . . ?
N3 C21 H21 118.3 . . ?
C22 C21 H21 118.3 . . ?
N4 C22 C23 124.0(6) . . ?
N4 C22 C21 114.9(5) . . ?
C23 C22 C21 121.0(6) . . ?
C24 C23 C28 118.8(6) . . ?
C24 C23 C22 123.2(6) . . ?
C28 C23 C22 118.1(6) . . ?
C25 C24 C23 121.0(7) . . ?
C25 C24 H24 119.5 . . ?
C23 C24 H24 119.5 . . ?
C24 C25 C26 119.7(8) . . ?
C24 C25 H25 120.1 . . ?
C26 C25 H25 120.1 . . ?
C27 C26 C25 120.8(8) . . ?
C27 C26 H26 119.6 . . ?
C25 C26 H26 119.6 . . ?
C26 C27 C28 121.5(8) . . ?
C26 C27 H27 119.3 . . ?
C28 C27 H27 119.3 . . ?
C27 C28 C23 118.2(7) . . ?
C27 C28 C29 123.7(7) . . ?
C23 C28 C29 118.1(6) . . ?
C30 C29 C34 117.4(7) . . ?
C30 C29 C28 124.2(7) . . ?
C34 C29 C28 118.4(6) . . ?
C31 C30 C29 121.6(8) . . ?
C31 C30 H30 119.2 . . ?
C29 C30 H30 119.2 . . ?
C30 C31 C32 120.6(8) . . ?
C30 C31 H31 119.7 . . ?
C32 C31 H31 119.7 . . ?
C33 C32 C31 120.7(8) . . ?
C33 C32 H32 119.6 . . ?
C31 C32 H32 119.6 . . ?
C32 C33 C34 119.5(7) . . ?
C32 C33 H33 120.3 . . ?
C34 C33 H33 120.3 . . ?
N4 C34 C33 117.8(6) . . ?
N4 C34 C29 122.0(6) . . ?
C33 C34 C29 120.1(6) . . ?
N5 C35 C40 122.6(7) . . ?
N5 C35 C36 117.6(6) . . ?
C40 C35 C36 119.8(6) . . ?
C37 C36 C35 120.8(7) . . ?
C37 C36 H36 119.6 . . ?
C35 C36 H36 119.6 . . ?
C36 C37 C38 119.1(8) . . ?
C36 C37 H37 120.5 . . ?
C38 C37 H37 120.5 . . ?
C39 C38 C37 121.2(8) . . ?
C39 C38 H38 119.4 . . ?
C37 C38 H38 119.4 . . ?
C38 C39 C40 121.1(8) . . ?
C38 C39 H39 119.5 . . ?
C40 C39 H39 119.5 . . ?
C35 C40 C39 118.0(7) . . ?
C35 C40 C41 118.2(6) . . ?
C39 C40 C41 123.8(7) . . ?
C42 C41 C46 118.8(8) . . ?
C42 C41 C40 123.0(7) . . ?
C46 C41 C40 118.2(6) . . ?
C43 C42 C41 120.6(9) . . ?
C43 C42 H42 119.7 . . ?
C41 C42 H42 119.7 . . ?
C42 C43 C44 121.4(8) . . ?
C42 C43 H43 119.3 . . ?
C44 C43 H43 119.3 . . ?
C45 C44 C43 119.9(9) . . ?
C45 C44 H44 120.1 . . ?
C43 C44 H44 120.1 . . ?
C44 C45 C46 119.4(8) . . ?
C44 C45 H45 120.3 . . ?
C46 C45 H45 120.3 . . ?
C41 C46 C45 119.9(7) . . ?
C41 C46 C47 118.5(7) . . ?
C45 C46 C47 121.6(7) . . ?
N5 C47 C46 123.4(6) . . ?
N5 C47 C48 115.2(6) . . ?
C46 C47 C48 121.3(7) . . ?
N6 C48 C47 121.3(6) . . ?
N6 C48 H48 119.3 . . ?
C47 C48 H48 119.3 . . ?
N6 C49 C54 111.1(5) . . ?
N6 C49 C50 109.4(6) . . ?
C54 C49 C50 110.0(6) . . ?
N6 C49 H49 108.8 . . ?
C54 C49 H49 108.8 . . ?
C50 C49 H49 108.7 . . ?
C51 C50 C49 113.7(7) . . ?
C51 C50 H50A 108.8 . . ?
C49 C50 H50A 108.8 . . ?
C51 C50 H50B 108.8 . . ?
C49 C50 H50B 108.8 . . ?
H50A C50 H50B 107.7 . . ?
C50 C51 C52 111.9(7) . . ?
C50 C51 H51A 109.2 . . ?
C52 C51 H51A 109.2 . . ?
C50 C51 H51B 109.2 . . ?
C52 C51 H51B 109.2 . . ?
H51A C51 H51B 107.9 . . ?
C51 C52 C53 111.0(6) . . ?
C51 C52 H52A 109.4 . . ?
C53 C52 H52A 109.4 . . ?
C51 C52 H52B 109.4 . . ?
C53 C52 H52B 109.4 . . ?
H52A C52 H52B 108.0 . . ?
C54 C53 C52 111.6(6) . . ?
C54 C53 H53A 109.3 . . ?
C52 C53 H53A 109.3 . . ?
C54 C53 H53B 109.3 . . ?
C52 C53 H53B 109.3 . . ?
H53A C53 H53B 108.0 . . ?
N7 C54 C49 111.7(6) . . ?
N7 C54 C53 111.0(6) . . ?
C49 C54 C53 113.2(6) . . ?
N7 C54 H54 106.8 . . ?
C49 C54 H54 106.8 . . ?
C53 C54 H54 106.8 . . ?
N7 C55 C56 123.1(6) . . ?
N7 C55 H55 118.5 . . ?
C56 C55 H55 118.5 . . ?
N8 C56 C57 123.4(6) . . ?
N8 C56 C55 116.3(6) . . ?
C57 C56 C55 120.3(6) . . ?
C62 C57 C58 118.5(7) . . ?
C62 C57 C56 118.4(6) . . ?
C58 C57 C56 123.0(7) . . ?
C59 C58 C57 119.8(8) . . ?
C59 C58 H58 120.1 . . ?
C57 C58 H58 120.1 . . ?
C60 C59 C58 121.7(8) . . ?
C60 C59 H59 119.1 . . ?
C58 C59 H59 119.1 . . ?
C61 C60 C59 120.1(8) . . ?
C61 C60 H60 119.9 . . ?
C59 C60 H60 119.9 . . ?
C60 C61 C62 120.6(8) . . ?
C60 C61 H61 119.7 . . ?
C62 C61 H61 119.7 . . ?
C57 C62 C61 119.2(7) . . ?
C57 C62 C63 118.3(6) . . ?
C61 C62 C63 122.5(7) . . ?
C64 C63 C68 118.5(6) . . ?
C64 C63 C62 123.6(6) . . ?
C68 C63 C62 117.9(6) . . ?
C65 C64 C63 121.1(7) . . ?
C65 C64 H64 119.5 . . ?
C63 C64 H64 119.5 . . ?
C64 C65 C66 120.5(7) . . ?
C64 C65 H65 119.7 . . ?
C66 C65 H65 119.7 . . ?
C67 C66 C65 119.8(7) . . ?
C67 C66 H66 120.1 . . ?
C65 C66 H66 120.1 . . ?
C66 C67 C68 120.5(7) . . ?
C66 C67 H67 119.7 . . ?
C68 C67 H67 119.7 . . ?
N8 C68 C67 118.0(6) . . ?
N8 C68 C63 122.4(6) . . ?
C67 C68 C63 119.6(6) . . ?
F3 C69 F2 108.7(10) . . ?
F3 C69 F1 107.7(9) . . ?
F2 C69 F1 106.2(8) . . ?
F3 C69 S1 112.3(7) . . ?
F2 C69 S1 111.1(6) . . ?
F1 C69 S1 110.6(8) . . ?
F5 C70 F4 114.3(16) . . ?
F5 C70 F6 112.3(14) . . ?
F4 C70 F6 113.7(15) . . ?
F5 C70 S2 109.6(11) . . ?
F4 C70 S2 106.0(9) . . ?
F6 C70 S2 99.6(10) . . ?
C72 C71 H71A 109.5 . . ?
C72 C71 H71B 109.5 . . ?
H71A C71 H71B 109.5 . . ?
C72 C71 H71C 109.5 . . ?
H71A C71 H71C 109.5 . . ?
H71B C71 H71C 109.5 . . ?
O7 C72 C71 112.8(11) . . ?
O7 C72 H72A 109.0 . . ?
C71 C72 H72A 109.0 . . ?
O7 C72 H72B 109.0 . . ?
C71 C72 H72B 109.0 . . ?
H72A C72 H72B 107.8 . . ?
O7 C73 C74 115.5(13) . . ?
O7 C73 H73A 108.4 . . ?
C74 C73 H73A 108.4 . . ?
O7 C73 H73B 108.4 . . ?
C74 C73 H73B 108.4 . . ?
H73A C73 H73B 107.5 . . ?
C73 C74 H74A 109.5 . . ?
C73 C74 H74B 109.5 . . ?
H74A C74 H74B 109.5 . . ?
C73 C74 H74C 109.5 . . ?
H74A C74 H74C 109.5 . . ?
H74B C74 H74C 109.5 . . ?

loop_
_geom_bond_atom_site_label_1
_geom_bond_atom_site_label_2
_geom_bond_distance
_geom_bond_site_symmetry_2
_geom_bond_publ_flag
Ag1 N7 2.307(5) . ?
Ag1 N4 2.352(5) . ?
Ag1 N3 2.375(5) . ?
Ag1 N8 2.405(5) . ?
Ag1 Ag2 3.0450(11) . ?
Ag2 N2 2.261(5) . ?
Ag2 N6 2.320(6) . ?
Ag2 N5 2.330(5) . ?
Ag2 N1 2.426(5) . ?
S1 O2 1.423(5) . ?
S1 O1 1.423(5) . ?
S1 O3 1.437(5) . ?
S1 C69 1.809(10) . ?
S2 O6 1.403(7) . ?
S2 O4 1.460(7) . ?
S2 O5 1.522(6) . ?
S2 C70 1.751(10) . ?
N1 C13 1.300(8) . ?
N1 C1 1.397(8) . ?
N2 C14 1.264(8) . ?
N2 C15 1.479(8) . ?
N3 C21 1.261(7) . ?
N3 C20 1.466(8) . ?
N4 C22 1.315(8) . ?
N4 C34 1.376(8) . ?
N5 C47 1.303(8) . ?
N5 C35 1.379(8) . ?
N6 C48 1.269(8) . ?
N6 C49 1.487(8) . ?
N7 C55 1.262(8) . ?
N7 C54 1.458(8) . ?
N8 C56 1.297(8) . ?
N8 C68 1.383(8) . ?
F1 C69 1.336(11) . ?
F2 C69 1.325(10) . ?
F3 C69 1.283(11) . ?
F4 C70 1.37(2) . ?
F5 C70 1.296(16) . ?
F6 C70 1.441(17) . ?
O7 C73 1.370(14) . ?
O7 C72 1.387(13) . ?
C1 C2 1.393(10) . ?
C1 C6 1.418(10) . ?
C2 C3 1.363(10) . ?
C2 H2 0.9300 . ?
C3 C4 1.399(11) . ?
C3 H3 0.9300 . ?
C4 C5 1.337(11) . ?
C4 H4 0.9300 . ?
C5 C6 1.406(10) . ?
C5 H5 0.9300 . ?
C6 C7 1.426(10) . ?
C7 C12 1.405(9) . ?
C7 C8 1.424(10) . ?
C8 C9 1.360(11) . ?
C8 H8 0.9300 . ?
C9 C10 1.371(11) . ?
C9 H9 0.9300 . ?
C10 C11 1.370(10) . ?
C10 H10 0.9300 . ?
C11 C12 1.412(9) . ?
C11 H11 0.9300 . ?
C12 C13 1.451(9) . ?
C13 C14 1.481(9) . ?
C14 H14 0.9300 . ?
C15 C16 1.510(9) . ?
C15 C20 1.539(9) . ?
C15 H15 0.9800 . ?
C16 C17 1.524(10) . ?
C16 H16A 0.9700 . ?
C16 H16B 0.9700 . ?
C17 C18 1.527(11) . ?
C17 H17A 0.9700 . ?
C17 H17B 0.9700 . ?
C18 C19 1.511(11) . ?
C18 H18A 0.9700 . ?
C18 H18B 0.9700 . ?
C19 C20 1.527(9) . ?
C19 H19A 0.9700 . ?
C19 H19B 0.9700 . ?
C20 H20 0.9800 . ?
C21 C22 1.482(8) . ?
C21 H21 0.9300 . ?
C22 C23 1.436(9) . ?
C23 C24 1.404(9) . ?
C23 C28 1.416(9) . ?
C24 C25 1.370(9) . ?
C24 H24 0.9300 . ?
C25 C26 1.390(11) . ?
C25 H25 0.9300 . ?
C26 C27 1.344(11) . ?
C26 H26 0.9300 . ?
C27 C28 1.410(10) . ?
C27 H27 0.9300 . ?
C28 C29 1.450(10) . ?
C29 C30 1.397(10) . ?
C29 C34 1.422(9) . ?
C30 C31 1.359(12) . ?
C30 H30 0.9300 . ?
C31 C32 1.380(12) . ?
C31 H31 0.9300 . ?
C32 C33 1.368(10) . ?
C32 H32 0.9300 . ?
C33 C34 1.406(9) . ?
C33 H33 0.9300 . ?
C35 C40 1.402(9) . ?
C35 C36 1.408(9) . ?
C36 C37 1.365(9) . ?
C36 H36 0.9300 . ?
C37 C38 1.394(11) . ?
C37 H37 0.9300 . ?
C38 C39 1.359(11) . ?
C38 H38 0.9300 . ?
C39 C40 1.403(10) . ?
C39 H39 0.9300 . ?
C40 C41 1.447(10) . ?
C41 C42 1.396(10) . ?
C41 C46 1.400(10) . ?
C42 C43 1.350(12) . ?
C42 H42 0.9300 . ?
C43 C44 1.387(12) . ?
C43 H43 0.9300 . ?
C44 C45 1.376(11) . ?
C44 H44 0.9300 . ?
C45 C46 1.408(10) . ?
C45 H45 0.9300 . ?
C46 C47 1.442(9) . ?
C47 C48 1.494(9) . ?
C48 H48 0.9300 . ?
C49 C54 1.525(9) . ?
C49 C50 1.538(10) . ?
C49 H49 0.9800 . ?
C50 C51 1.493(11) . ?
C50 H50A 0.9700 . ?
C50 H50B 0.9700 . ?
C51 C52 1.496(11) . ?
C51 H51A 0.9700 . ?
C51 H51B 0.9700 . ?
C52 C53 1.536(10) . ?
C52 H52A 0.9700 . ?
C52 H52B 0.9700 . ?
C53 C54 1.526(9) . ?
C53 H53A 0.9700 . ?
C53 H53B 0.9700 . ?
C54 H54 0.9800 . ?
C55 C56 1.488(10) . ?
C55 H55 0.9300 . ?
C56 C57 1.446(9) . ?
C57 C62 1.398(10) . ?
C57 C58 1.416(10) . ?
C58 C59 1.370(11) . ?
C58 H58 0.9300 . ?
C59 C60 1.363(12) . ?
C59 H59 0.9300 . ?
C60 C61 1.360(10) . ?
C60 H60 0.9300 . ?
C61 C62 1.417(9) . ?
C61 H61 0.9300 . ?
C62 C63 1.450(9) . ?
C63 C64 1.397(10) . ?
C63 C68 1.407(9) . ?
C64 C65 1.363(10) . ?
C64 H64 0.9300 . ?
C65 C66 1.395(10) . ?
C65 H65 0.9300 . ?
C66 C67 1.368(10) . ?
C66 H66 0.9300 . ?
C67 C68 1.401(9) . ?
C67 H67 0.9300 . ?
C71 C72 1.450(15) . ?
C71 H71A 0.9600 . ?
C71 H71B 0.9600 . ?
C71 H71C 0.9600 . ?
C72 H72A 0.9700 . ?
C72 H72B 0.9700 . ?
C73 C74 1.394(17) . ?
C73 H73A 0.9700 . ?
C73 H73B 0.9700 . ?
C74 H74A 0.9600 . ?
C74 H74B 0.9600 . ?
C74 H74C 0.9600 . ?
